data_4326459
loop_
_publ_author_name
'Marcello Gennari'
'Marius Retegan'
'Serena DeBeer'
'Jacques P\'ecaut'
'Frank Neese'
'Marie-No\"elle Collomb'
'Carole Duboc'

_publ_section_title
;
 Experimental and Computational Investigation of Thiolate Alkylation in
 NiII and ZnII Complexes: Role of the Metal on the Sulfur Nucleophilicity
;
_journal_name_full 'Inorganic Chemistry'
_journal_page_first 10047
_journal_page_last 10055
_journal_paper_doi 10.1021/ic200899w
_journal_volume 50
_journal_year 2011
_chemical_formula_moiety 'C38 H30 N2 S2 Zn '
_chemical_formula_sum 'C38 H30 N2 S2 Zn'
_chemical_formula_weight 644.17
_space_group_IT_number 2
_symmetry_cell_setting triclinic
_symmetry_Int_Tables_number 2
_symmetry_space_group_name_Hall '-P 1'
_symmetry_space_group_name_H-M 'P -1'
_audit_creation_date 2009-02-26
_audit_creation_method 'by teXsan v1.8'
_audit_update_record
;
?
;
_cell_angle_alpha 89.70(3)
_cell_angle_beta 76.33(2)
_cell_angle_gamma 83.03(3)
_cell_formula_units_Z 2
_cell_length_a 9.119(3)
_cell_length_b 12.841(3)
_cell_length_c 13.451(5)
_cell_measurement_reflns_used 0
_cell_measurement_temperature 200.0
_cell_measurement_theta_max 0.0
_cell_measurement_theta_min 0.0
_cell_volume 1518.7(8)
_computing_cell_refinement 'Enraf-Nonius kappa ccd'
_computing_data_collection 'Enraf-Nonius kappa ccd'
_computing_data_reduction 'teXsan (MSC, 1992-1997)'
_computing_publication_material 'teXsan (MSC, 1992-1997)'
_computing_structure_refinement 'teXsan (MSC, 1992-1997)'
_computing_structure_solution 'SIR 92'
_diffrn_ambient_temperature 200.0
_diffrn_measured_fraction_theta_full 0.962
_diffrn_measured_fraction_theta_max 0.962
_diffrn_measurement_device_type 'Bruker Enraf Nonius kappa CCD'
_diffrn_measurement_method 'phi and omega scans'
_diffrn_orient_matrix_UB_11 0.00000
_diffrn_orient_matrix_UB_12 0.00000
_diffrn_orient_matrix_UB_13 0.00000
_diffrn_orient_matrix_UB_21 0.00000
_diffrn_orient_matrix_UB_22 0.00000
_diffrn_orient_matrix_UB_23 0.00000
_diffrn_orient_matrix_UB_31 0.00000
_diffrn_orient_matrix_UB_32 0.00000
_diffrn_orient_matrix_UB_33 0.00000
_diffrn_radiation_detector CCD
_diffrn_radiation_monochromator graphite
_diffrn_radiation_source 'X-ray tube'
_diffrn_radiation_type 'Mo K\a'
_diffrn_radiation_wavelength 0.71073
_diffrn_reflns_av_R_equivalents 0.07364
_diffrn_reflns_av_sigmaI/netI 0.140
_diffrn_reflns_limit_h_max 10
_diffrn_reflns_limit_h_min -10
_diffrn_reflns_limit_k_max 15
_diffrn_reflns_limit_k_min -15
_diffrn_reflns_limit_l_max 15
_diffrn_reflns_limit_l_min -15
_diffrn_reflns_number 18680
_diffrn_reflns_reduction_process 'Lp corrections applied'
_diffrn_reflns_theta_full 25.00
_diffrn_reflns_theta_max 25.00
_diffrn_reflns_theta_min 1.56
_diffrn_standards_decay_% 0.00
_diffrn_standards_interval_count 0
_diffrn_standards_number 0
_exptl_absorpt_coefficient_mu 0.977
_exptl_absorpt_correction_T_max 0.943
_exptl_absorpt_correction_T_min 0.689
_exptl_absorpt_correction_type multi-scan
_exptl_crystal_colour colorless
_exptl_crystal_density_diffrn 1.409
_exptl_crystal_description needle
_exptl_crystal_F_000 668.00
_exptl_crystal_size_max 0.40
_exptl_crystal_size_mid 0.10
_exptl_crystal_size_min 0.06
_refine_diff_density_max 0.77
_refine_diff_density_min -0.55
_refine_ls_extinction_method none
_refine_ls_goodness_of_fit_all 1.322
_refine_ls_goodness_of_fit_ref 1.322
_refine_ls_hydrogen_treatment noref
_refine_ls_matrix_type full
_refine_ls_number_constraints 0
_refine_ls_number_parameters 388
_refine_ls_number_reflns 3199
_refine_ls_number_restraints 0
_refine_ls_R_factor_all 0.0586
_refine_ls_R_factor_gt 0.0586
_refine_ls_shift/su_max 0.0068
_refine_ls_shift/su_mean 0.0002
_refine_ls_structure_factor_coef F
_refine_ls_weighting_details 'w = 1/[\s^2^(Fo)]'
_refine_ls_weighting_scheme sigma
_refine_ls_wR_factor_all 0.0667
_refine_ls_wR_factor_ref 0.0667
_reflns_number_gt 3199
_reflns_number_total 4983
_reflns_threshold_expression I>2.00\s(I)
_cod_data_source_file ic200899w_si_002.cif
_cod_data_source_block Aiguille
_cod_original_cell_volume 1518.6(8)
_cod_original_sg_symbol_H-M 'P -1 '
_cod_original_formula_sum 'C38 H30 N2 S2 Zn '
_cod_database_code 4326459

loop_
_symmetry_equiv_pos_as_xyz
'   +x,   +y,   +z'
'   -x,   -y,   -z'

loop_
_atom_site_label
_atom_site_fract_x
_atom_site_fract_y
_atom_site_fract_z
_atom_site_U_iso_or_equiv
_atom_site_occupancy
_atom_site_adp_type
_atom_site_calc_flag
Zn(1) 0.88653(8) 0.24395(5) 1.00124(5) 0.0191(2) 1.000 Uani d
S(1) 0.6915(2) 0.2016(1) 1.1279(1) 0.0254(4) 1.000 Uani d
S(2) 0.7881(2) 0.2652(1) 0.8602(1) 0.0246(4) 1.000 Uani d
N(1) 1.0671(5) 0.1636(3) 1.0562(3) 0.020(1) 1.000 Uani d
N(2) 1.0594(5) 0.3426(3) 0.9560(3) 0.018(1) 1.000 Uani d
C(1) 1.1949(7) 0.2142(4) 1.0397(5) 0.028(2) 1.000 Uani d
C(2) 1.3139(8) 0.1775(5) 1.0842(5) 0.040(2) 1.000 Uani d
C(3) 1.3047(9) 0.0890(6) 1.1404(6) 0.055(2) 1.000 Uani d
C(4) 1.1750(9) 0.0401(5) 1.1568(5) 0.042(2) 1.000 Uani d
C(5) 1.0551(7) 0.0800(4) 1.1171(4) 0.023(2) 1.000 Uani d
C(6) 0.9101(7) 0.0322(4) 1.1380(4) 0.020(1) 1.000 Uani d
C(7) 0.7734(7) 0.1027(4) 1.2075(4) 0.018(1) 1.000 Uani d
C(8) 0.8262(7) 0.1507(4) 1.2945(4) 0.021(2) 1.000 Uani d
C(9) 0.8223(9) 0.2571(5) 1.3087(5) 0.039(2) 1.000 Uani d
C(10) 0.874(1) 0.2967(5) 1.3887(6) 0.054(2) 1.000 Uani d
C(11) 0.931(1) 0.2321(6) 1.4527(5) 0.050(2) 1.000 Uani d
C(12) 0.938(1) 0.1262(6) 1.4391(5) 0.055(2) 1.000 Uani d
C(13) 0.8848(9) 0.0857(5) 1.3621(5) 0.045(2) 1.000 Uani d
C(14) 0.6456(7) 0.0371(4) 1.2515(4) 0.020(1) 1.000 Uani d
C(15) 0.5380(9) 0.0699(5) 1.3401(5) 0.043(2) 1.000 Uani d
C(16) 0.419(1) 0.0146(6) 1.3814(5) 0.050(2) 1.000 Uani d
C(17) 0.4052(8) -0.0771(5) 1.3354(5) 0.035(2) 1.000 Uani d
C(18) 0.5077(8) -0.1122(5) 1.2483(5) 0.035(2) 1.000 Uani d
C(19) 0.6267(8) -0.0560(4) 1.2064(5) 0.031(2) 1.000 Uani d
C(20) 1.1957(7) 0.3043(4) 0.9760(4) 0.023(2) 1.000 Uani d
C(21) 1.3280(7) 0.3486(5) 0.9362(4) 0.028(2) 1.000 Uani d
C(22) 1.3209(8) 0.4328(5) 0.8738(4) 0.031(2) 1.000 Uani d
C(23) 1.1853(8) 0.4692(4) 0.8500(4) 0.027(2) 1.000 Uani d
C(24) 1.0538(7) 0.4224(4) 0.8916(4) 0.019(1) 1.000 Uani d
C(25) 0.9085(7) 0.4568(4) 0.8621(4) 0.019(1) 1.000 Uani d
C(26) 0.8636(6) 0.3793(4) 0.7887(4) 0.015(1) 1.000 Uani d
C(27) 1.0040(7) 0.3475(4) 0.7019(4) 0.019(1) 1.000 Uani d
C(28) 1.0479(7) 0.4195(4) 0.6262(4) 0.025(2) 1.000 Uani d
C(29) 1.1761(8) 0.3974(5) 0.5468(4) 0.031(2) 1.000 Uani d
C(30) 1.2633(7) 0.3017(5) 0.5420(4) 0.029(2) 1.000 Uani d
C(31) 1.2228(8) 0.2300(5) 0.6161(4) 0.031(2) 1.000 Uani d
C(32) 1.0965(8) 0.2529(4) 0.6953(4) 0.029(2) 1.000 Uani d
C(33) 0.7364(7) 0.4309(4) 0.7427(4) 0.020(1) 1.000 Uani d
C(34) 0.6749(7) 0.5353(4) 0.7584(4) 0.024(2) 1.000 Uani d
C(35) 0.5654(8) 0.5785(4) 0.7078(4) 0.032(2) 1.000 Uani d
C(36) 0.5137(7) 0.5172(5) 0.6431(4) 0.032(2) 1.000 Uani d
C(37) 0.5744(8) 0.4130(5) 0.6268(4) 0.031(2) 1.000 Uani d
C(38) 0.6822(7) 0.3707(4) 0.6754(4) 0.025(2) 1.000 Uani d
H(1) 1.4007 0.2138 1.0755 0.048 1.000 Uiso c
H(2) 1.3874 0.0611 1.1681 0.066 1.000 Uiso c
H(3) 1.1686 -0.0217 1.1959 0.050 1.000 Uiso c
H(4) 0.9248 -0.0326 1.1708 0.024 1.000 Uiso c
H(5) 0.8858 0.0197 1.0745 0.024 1.000 Uiso c
H(6) 0.7837 0.3042 1.2636 0.047 1.000 Uiso c
H(7) 0.8696 0.3704 1.3978 0.065 1.000 Uiso c
H(8) 0.9652 0.2597 1.5072 0.060 1.000 Uiso c
H(9) 0.9799 0.0802 1.4834 0.066 1.000 Uiso c
H(10) 0.8883 0.0118 1.3549 0.054 1.000 Uiso c
H(11) 0.5467 0.1330 1.3737 0.052 1.000 Uiso c
H(12) 0.3464 0.0401 1.4418 0.060 1.000 Uiso c
H(13) 0.3241 -0.1161 1.3644 0.042 1.000 Uiso c
H(14) 0.4978 -0.1757 1.2159 0.042 1.000 Uiso c
H(15) 0.6974 -0.0817 1.1452 0.038 1.000 Uiso c
H(16) 1.4213 0.3213 0.9518 0.033 1.000 Uiso c
H(17) 1.4092 0.4659 0.8471 0.037 1.000 Uiso c
H(18) 1.1808 0.5264 0.8052 0.032 1.000 Uiso c
H(19) 0.9172 0.5221 0.8293 0.023 1.000 Uiso c
H(20) 0.8295 0.4657 0.9229 0.023 1.000 Uiso c
H(21) 0.9881 0.4858 0.6292 0.030 1.000 Uiso c
H(22) 1.2034 0.4480 0.4961 0.037 1.000 Uiso c
H(23) 1.3511 0.2853 0.4877 0.035 1.000 Uiso c
H(24) 1.2828 0.1637 0.6128 0.037 1.000 Uiso c
H(25) 1.0722 0.2025 0.7466 0.035 1.000 Uiso c
H(26) 0.7077 0.5781 0.8043 0.029 1.000 Uiso c
H(27) 0.5265 0.6506 0.7181 0.038 1.000 Uiso c
H(28) 0.4372 0.5461 0.6102 0.039 1.000 Uiso c
H(29) 0.5408 0.3704 0.5812 0.038 1.000 Uiso c
H(30) 0.7216 0.2987 0.6635 0.030 1.000 Uiso c

loop_
_atom_site_aniso_label
_atom_site_aniso_U_11
_atom_site_aniso_U_22
_atom_site_aniso_U_33
_atom_site_aniso_U_12
_atom_site_aniso_U_13
_atom_site_aniso_U_23
Zn(1) 0.0159(4) 0.0247(3) 0.0162(3) -0.0028(3) -0.0025(3) 0.0031(2)
S(1) 0.0186(9) 0.0329(7) 0.0213(7) 0.0009(7) -0.0006(6) 0.0106(6)
S(2) 0.0278(9) 0.0278(7) 0.0226(7) -0.0135(7) -0.0098(6) 0.0091(6)
N(1) 0.013(3) 0.022(2) 0.022(2) 0.002(2) -0.002(2) -0.004(2)
N(2) 0.016(3) 0.021(2) 0.014(2) -0.001(2) 0.002(2) -0.003(2)
C(1) 0.022(4) 0.019(3) 0.044(3) 0.000(3) -0.011(3) -0.017(2)
C(2) 0.017(4) 0.040(3) 0.067(4) -0.004(3) -0.020(3) 0.019(3)
C(3) 0.033(5) 0.054(4) 0.087(5) -0.009(4) -0.033(4) 0.031(4)
C(4) 0.035(5) 0.041(3) 0.054(4) -0.007(3) -0.020(3) 0.023(3)
C(5) 0.021(4) 0.021(3) 0.025(3) 0.002(3) -0.005(3) 0.003(2)
C(6) 0.026(4) 0.017(3) 0.017(2) -0.002(2) -0.005(2) 0.004(2)
C(7) 0.018(3) 0.017(2) 0.020(3) 0.004(2) -0.010(2) 0.001(2)
C(8) 0.018(4) 0.024(3) 0.021(3) -0.002(3) -0.004(2) -0.002(2)
C(9) 0.058(5) 0.022(3) 0.041(3) -0.011(3) -0.015(3) -0.001(3)
C(10) 0.074(6) 0.038(4) 0.057(4) -0.022(4) -0.022(4) -0.008(3)
C(11) 0.055(5) 0.065(5) 0.037(4) -0.022(4) -0.017(3) -0.017(3)
C(12) 0.073(6) 0.058(5) 0.046(4) -0.003(4) -0.040(4) -0.002(3)
C(13) 0.068(5) 0.037(3) 0.039(3) -0.003(4) -0.032(3) 0.001(3)
C(14) 0.028(4) 0.016(2) 0.020(3) -0.007(2) -0.013(2) 0.007(2)
C(15) 0.040(5) 0.049(4) 0.033(3) -0.019(3) 0.013(3) -0.015(3)
C(16) 0.057(6) 0.063(4) 0.024(3) -0.029(4) 0.010(3) -0.009(3)
C(17) 0.022(4) 0.043(3) 0.042(4) -0.017(3) -0.002(3) 0.013(3)
C(18) 0.031(4) 0.024(3) 0.052(4) -0.009(3) -0.013(3) 0.004(3)
C(19) 0.031(4) 0.024(3) 0.036(3) 0.005(3) -0.008(3) -0.005(3)
C(20) 0.017(4) 0.035(3) 0.016(3) -0.002(3) -0.002(2) -0.009(2)
C(21) 0.018(4) 0.036(3) 0.025(3) -0.002(3) 0.002(3) -0.006(3)
C(22) 0.020(4) 0.048(4) 0.024(3) -0.019(3) 0.004(3) 0.002(3)
C(23) 0.035(4) 0.029(3) 0.019(3) -0.018(3) -0.004(3) 0.002(2)
C(24) 0.024(4) 0.018(3) 0.015(2) -0.002(2) -0.002(2) -0.008(2)
C(25) 0.020(4) 0.018(3) 0.019(3) -0.005(2) 0.000(2) 0.003(2)
C(26) 0.017(3) 0.018(2) 0.011(2) -0.007(2) -0.002(2) 0.002(2)
C(27) 0.017(3) 0.022(3) 0.017(3) -0.007(2) -0.004(2) -0.003(2)
C(28) 0.025(4) 0.021(3) 0.027(3) 0.000(3) -0.004(3) 0.000(2)
C(29) 0.029(4) 0.032(3) 0.028(3) -0.010(3) 0.002(3) 0.004(3)
C(30) 0.015(4) 0.046(4) 0.025(3) -0.005(3) -0.002(3) -0.008(3)
C(31) 0.027(4) 0.033(3) 0.032(3) 0.009(3) -0.009(3) -0.004(3)
C(32) 0.034(4) 0.028(3) 0.024(3) 0.001(3) -0.009(3) 0.001(2)
C(33) 0.023(4) 0.022(3) 0.019(3) -0.012(2) -0.005(2) 0.010(2)
C(34) 0.018(4) 0.026(3) 0.027(3) -0.001(3) -0.004(3) -0.001(2)
C(35) 0.022(4) 0.031(3) 0.030(3) 0.010(3) 0.011(3) 0.010(3)
C(36) 0.017(4) 0.055(4) 0.022(3) -0.001(3) -0.001(3) 0.014(3)
C(37) 0.028(4) 0.047(4) 0.021(3) -0.014(3) -0.007(3) 0.004(3)
C(38) 0.020(4) 0.030(3) 0.026(3) -0.003(3) -0.010(3) 0.002(2)

loop_
_atom_type_symbol
_atom_type_oxidation_number
_atom_type_number_in_cell
_atom_type_scat_dispersion_real
_atom_type_scat_dispersion_imag
_atom_type_scat_source
C 0 76 0.002 0.002
;International Tables for Crystallography
(1992, Vol. C, Tables 4.2.6.8 and 6.1.1.1)
;
H 0 60 0.000 0.000
;International Tables for Crystallography
(1992, Vol. C, Table 6.1.1.2)
;
N 0 4 0.004 0.003
;International Tables for Crystallography
(1992, Vol. C, Tables 4.2.6.8 and 6.1.1.1)
;
S 0 4 0.110 0.124
;International Tables for Crystallography
(1992, Vol. C, Tables 4.2.6.8 and 6.1.1.1)
;
Zn 0 2 0.222 1.431
;International Tables for Crystallography
(1992, Vol. C, Tables 4.2.6.8 and 6.1.1.1)
;

loop_
_geom_angle_atom_site_label_1
_geom_angle_atom_site_label_2
_geom_angle_atom_site_label_3
_geom_angle
_geom_angle_publ_flag
S1 ZN1 S2 104.98(7) yes
S1 ZN1 N1 97.8(1) yes
S1 ZN1 N2 146.4(1) yes
S2 ZN1 N1 143.4(1) yes
S2 ZN1 N2 97.0(1) yes
N1 ZN1 N2 77.9(2) yes
ZN1 S1 C7 107.2(2) yes
ZN1 S2 C26 108.5(2) yes
ZN1 N1 C1 114.1(4) yes
ZN1 N1 C5 124.8(4) yes
C1 N1 C5 120.3(5) yes
ZN1 N2 C20 114.4(3) yes
ZN1 N2 C24 124.4(4) yes
C20 N2 C24 119.3(5) yes
N1 C1 C2 119.9(5) yes
N1 C1 C20 116.3(5) yes
C2 C1 C20 123.8(6) yes
C1 C2 C3 119.3(7) yes
C1 C2 H1 120.3 no
C3 C2 H1 120.3 no
C2 C3 C4 119.8(7) yes
C2 C3 H2 120.1 no
C4 C3 H2 120.1 no
C3 C4 C5 120.5(6) yes
C3 C4 H3 119.8 no
C5 C4 H3 119.8 no
N1 C5 C4 120.0(6) yes
N1 C5 C6 118.1(5) yes
C4 C5 C6 121.8(5) yes
C5 C6 C7 113.5(4) yes
C5 C6 H4 108.5 no
C5 C6 H5 108.5 no
C7 C6 H4 108.5 no
C7 C6 H5 108.5 no
H4 C6 H5 109.5 no
S1 C7 C6 109.3(3) yes
S1 C7 C8 113.6(3) yes
S1 C7 C14 105.1(4) yes
C6 C7 C8 109.2(5) yes
C6 C7 C14 109.9(4) yes
C8 C7 C14 109.7(4) yes
C7 C8 C9 123.1(5) yes
C7 C8 C13 119.6(5) yes
C9 C8 C13 117.2(6) yes
C8 C9 C10 120.7(6) yes
C8 C9 H6 119.6 no
C10 C9 H6 119.6 no
C9 C10 C11 120.8(6) yes
C9 C10 H7 119.6 no
C11 C10 H7 119.6 no
C10 C11 C12 119.4(7) yes
C10 C11 H8 120.3 no
C12 C11 H8 120.3 no
C11 C12 C13 120.7(7) yes
C11 C12 H9 119.6 no
C13 C12 H9 119.6 no
C8 C13 C12 121.1(6) yes
C8 C13 H10 119.5 no
C12 C13 H10 119.5 no
C7 C14 C15 120.4(5) yes
C7 C14 C19 123.7(5) yes
C15 C14 C19 115.9(6) yes
C14 C15 C16 122.5(6) yes
C14 C15 H11 118.8 no
C16 C15 H11 118.8 no
C15 C16 C17 119.9(6) yes
C15 C16 H12 120.0 no
C17 C16 H12 120.0 no
C16 C17 C18 119.8(6) yes
C16 C17 H13 120.1 no
C18 C17 H13 120.1 no
C17 C18 C19 120.2(6) yes
C17 C18 H14 119.9 no
C19 C18 H14 119.9 no
C14 C19 C18 121.7(5) yes
C14 C19 H15 119.1 no
C18 C19 H15 119.1 no
N2 C20 C1 116.1(5) yes
N2 C20 C21 122.3(5) yes
C1 C20 C21 121.6(6) yes
C20 C21 C22 118.4(6) yes
C20 C21 H16 120.8 no
C22 C21 H16 120.8 no
C21 C22 C23 119.7(6) yes
C21 C22 H17 120.1 no
C23 C22 H17 120.1 no
C22 C23 C24 120.3(5) yes
C22 C23 H18 119.8 no
C24 C23 H18 119.8 no
N2 C24 C23 120.0(6) yes
N2 C24 C25 119.0(5) yes
C23 C24 C25 121.0(5) yes
C24 C25 C26 115.0(4) yes
C24 C25 H19 108.1 no
C24 C25 H20 108.1 no
C26 C25 H19 108.1 no
C26 C25 H20 108.1 no
H19 C25 H20 109.5 no
S2 C26 C25 110.5(3) yes
S2 C26 C27 113.0(3) yes
S2 C26 C33 105.8(4) yes
C25 C26 C27 107.7(5) yes
C25 C26 C33 111.4(4) yes
C27 C26 C33 108.6(4) yes
C26 C27 C28 118.8(5) yes
C26 C27 C32 124.5(5) yes
C28 C27 C32 116.7(5) yes
C27 C28 C29 122.1(5) yes
C27 C28 H21 118.9 no
C29 C28 H21 118.9 no
C28 C29 C30 119.3(5) yes
C28 C29 H22 120.3 no
C30 C29 H22 120.3 no
C29 C30 C31 119.5(5) yes
C29 C30 H23 120.2 no
C31 C30 H23 120.2 no
C30 C31 C32 120.8(5) yes
C30 C31 H24 119.6 no
C32 C31 H24 119.6 no
C27 C32 C31 121.6(5) yes
C27 C32 H25 119.2 no
C31 C32 H25 119.2 no
C26 C33 C34 124.5(5) yes
C26 C33 C38 118.2(4) yes
C34 C33 C38 117.2(5) yes
C33 C34 C35 120.9(6) yes
C33 C34 H26 119.6 no
C35 C34 H26 119.6 no
C34 C35 C36 120.4(5) yes
C34 C35 H27 119.8 no
C36 C35 H27 119.8 no
C35 C36 C37 119.1(6) yes
C35 C36 H28 120.5 no
C37 C36 H28 120.5 no
C36 C37 C38 120.7(6) yes
C36 C37 H29 119.7 no
C38 C37 H29 119.7 no
C33 C38 C37 121.6(5) yes
C33 C38 H30 119.2 no
C37 C38 H30 119.2 no

loop_
_geom_bond_atom_site_label_1
_geom_bond_atom_site_label_2
_geom_bond_distance
_geom_bond_publ_flag
ZN1 S1 2.271(2) yes
ZN1 S2 2.284(2) yes
ZN1 N1 2.116(5) yes
ZN1 N2 2.117(5) yes
S1 C7 1.857(5) yes
S2 C26 1.861(5) yes
N1 C1 1.375(8) yes
N1 C5 1.346(7) yes
N2 C20 1.366(8) yes
N2 C24 1.343(7) yes
C1 C2 1.393(9) yes
C1 C20 1.436(8) yes
C2 C3 1.36(1) yes
C2 H1 0.95 no
C3 C4 1.38(1) yes
C3 H2 0.95 no
C4 C5 1.371(9) yes
C4 H3 0.95 no
C5 C6 1.491(9) yes
C6 C7 1.560(7) yes
C6 H4 0.95 no
C6 H5 0.95 no
C7 C8 1.525(8) yes
C7 C14 1.525(8) yes
C8 C9 1.376(8) yes
C8 C13 1.387(9) yes
C9 C10 1.39(1) yes
C9 H6 0.95 no
C10 C11 1.34(1) yes
C10 H7 0.95 no
C11 C12 1.36(1) yes
C11 H8 0.95 no
C12 C13 1.37(1) yes
C12 H9 0.95 no
C13 H10 0.95 no
C14 C15 1.383(8) yes
C14 C19 1.392(8) yes
C15 C16 1.37(1) yes
C15 H11 0.95 no
C16 C17 1.36(1) yes
C16 H12 0.95 no
C17 C18 1.355(9) yes
C17 H13 0.95 no
C18 C19 1.383(9) yes
C18 H14 0.95 no
C19 H15 0.95 no
C20 C21 1.388(9) yes
C21 C22 1.370(9) yes
C21 H16 0.95 no
C22 C23 1.377(9) yes
C22 H17 0.95 no
C23 C24 1.403(9) yes
C23 H18 0.95 no
C24 C25 1.487(9) yes
C25 C26 1.560(8) yes
C25 H19 0.95 no
C25 H20 0.95 no
C26 C27 1.530(7) yes
C26 C33 1.522(8) yes
C27 C28 1.392(8) yes
C27 C32 1.383(8) yes
C28 C29 1.387(8) yes
C28 H21 0.95 no
C29 C30 1.374(9) yes
C29 H22 0.95 no
C30 C31 1.370(9) yes
C30 H23 0.95 no
C31 C32 1.374(9) yes
C31 H24 0.95 no
C32 H25 0.95 no
C33 C34 1.386(7) yes
C33 C38 1.404(8) yes
C34 C35 1.397(9) yes
C34 H26 0.95 no
C35 C36 1.37(1) yes
C35 H27 0.95 no
C36 C37 1.383(9) yes
C36 H28 0.95 no
C37 C38 1.364(9) yes
C37 H29 0.95 no
C38 H30 0.95 no

loop_
_geom_contact_atom_site_label_1
_geom_contact_atom_site_label_2
_geom_contact_distance
_geom_contact_site_symmetry_2
_geom_contact_publ_flag
N1 C6 3.588(7) 2_757 no
N2 C24 3.561(6) 2_767 no
C3 C18 3.506(9) 1_655 no
C3 C19 3.57(1) 1_655 no
C3 C17 3.59(1) 1_655 no
C18 C31 3.582(9) 2_757 no
C22 C36 3.426(8) 1_655 no
C22 C35 3.474(9) 1_655 no
C22 C37 3.562(8) 1_655 no
C24 C24 3.418(9) 2_767 no
